data_7014776
loop_
_publ_author_name
'Tsoureas, Nikolaos'
'Nunn, Joshua'
'Bevis, Thomas'
'Haddow, Mairi F.'
'Hamilton, Alex'
'Owen, Gareth R.'

_publ_section_title
;
 Strong agostic-type interactions in ruthenium benzylidene complexes
 containing 7-azaindole based scorpionate ligands.
;
_journal_issue 4
_journal_name_full 'Dalton transactions (Cambridge, England : 2003)'
_journal_page_first 951
_journal_page_last 958
_journal_paper_doi 10.1039/c0dt01148g
_journal_volume 40
_journal_year 2011
_chemical_absolute_configuration ad
_chemical_formula_moiety 'C39 H43 B Cl N6 P Ru, 0.5(C7 H8)'
_chemical_formula_sum 'C42.5 H51 B Cl N6 P Ru'
_chemical_formula_weight 824.19
_chemical_name_systematic
;
?
;
_space_group_IT_number 19
_symmetry_cell_setting orthorhombic
_symmetry_space_group_name_Hall 'P 2ac 2ab'
_symmetry_space_group_name_H-M 'P 21 21 21'
_atom_sites_solution_hydrogens geom
_atom_sites_solution_primary direct
_atom_sites_solution_secondary difmap
_audit_creation_method SHELXL-97
_cell_angle_alpha 90.00
_cell_angle_beta 90.00
_cell_angle_gamma 90.00
_cell_formula_units_Z 8
_cell_length_a 17.0169(4)
_cell_length_b 20.4376(5)
_cell_length_c 21.4837(5)
_cell_measurement_reflns_used 8396
_cell_measurement_temperature 100(2)
_cell_measurement_theta_max 27.10
_cell_measurement_theta_min 2.39
_cell_volume 7471.7(3)
_computing_cell_refinement 'Bruker Apex II'
_computing_data_collection 'Bruker Apex II'
_computing_data_reduction 'Bruker SAINT'
_computing_molecular_graphics 'Bruker ShelXTL'
_computing_publication_material 'Bruker ShelXTL'
_computing_structure_refinement 'SHELXL-97 (Sheldrick, 2008)'
_computing_structure_solution 'SHELXS-97 (Sheldrick, 2008)'
_diffrn_ambient_temperature 100(2)
_diffrn_measured_fraction_theta_full 0.999
_diffrn_measured_fraction_theta_max 0.999
_diffrn_measurement_device_type 'CCD area detector'
_diffrn_measurement_method 'phi and omega scans'
_diffrn_radiation_monochromator graphite
_diffrn_radiation_source 'fine-focus sealed tube'
_diffrn_radiation_type MoK\a
_diffrn_radiation_wavelength 0.71073
_diffrn_reflns_av_R_equivalents 0.0732
_diffrn_reflns_av_sigmaI/netI 0.0723
_diffrn_reflns_limit_h_max 22
_diffrn_reflns_limit_h_min -22
_diffrn_reflns_limit_k_max 22
_diffrn_reflns_limit_k_min -26
_diffrn_reflns_limit_l_max 24
_diffrn_reflns_limit_l_min -27
_diffrn_reflns_number 65855
_diffrn_reflns_theta_full 27.52
_diffrn_reflns_theta_max 27.52
_diffrn_reflns_theta_min 1.38
_exptl_absorpt_coefficient_mu 0.575
_exptl_absorpt_correction_T_max 0.7456
_exptl_absorpt_correction_T_min 0.6468
_exptl_absorpt_correction_type multi-scan
_exptl_absorpt_process_details 'SADABS V2008/1'
_exptl_crystal_colour yellow
_exptl_crystal_density_diffrn 1.465
_exptl_crystal_density_method 'not measured'
_exptl_crystal_description block
_exptl_crystal_F_000 3432
_exptl_crystal_size_max 0.08
_exptl_crystal_size_mid 0.07
_exptl_crystal_size_min 0.07
_refine_diff_density_max 0.951
_refine_diff_density_min -0.743
_refine_diff_density_rms 0.092
_refine_ls_abs_structure_details 'Flack H D (1983), Acta Cryst. A39, 876-881'
_refine_ls_abs_structure_Flack -0.05(2)
_refine_ls_extinction_method none
_refine_ls_goodness_of_fit_ref 1.032
_refine_ls_hydrogen_treatment mixed
_refine_ls_matrix_type full
_refine_ls_number_parameters 954
_refine_ls_number_reflns 17180
_refine_ls_number_restraints 0
_refine_ls_restrained_S_all 1.032
_refine_ls_R_factor_all 0.0696
_refine_ls_R_factor_gt 0.0466
_refine_ls_shift/su_max 0.001
_refine_ls_shift/su_mean 0.000
_refine_ls_structure_factor_coef Fsqd
_refine_ls_weighting_details 'calc w=1/[\s^2^(Fo^2^)+(0.0293P)^2^+8.9455P] where P=(Fo^2^+2Fc^2^)/3'
_refine_ls_weighting_scheme calc
_refine_ls_wR_factor_gt 0.0905
_refine_ls_wR_factor_ref 0.1007
_reflns_number_gt 13586
_reflns_number_total 17180
_reflns_threshold_expression >2sigma(I)
_cod_data_source_file C0DT01148G.TXT
_cod_data_source_block nt_grubbstai_thermolysis_Complex_6
_cod_original_sg_symbol_H-M P212121
_cod_original_formula_sum 'C42.50 H51 B Cl N6 P Ru'
_cod_database_code 7014776

loop_
_symmetry_equiv_pos_as_xyz
'x, y, z'
'-x+1/2, -y, z+1/2'
'-x, y+1/2, -z+1/2'
'x+1/2, -y+1/2, -z'

loop_
_atom_site_label
_atom_site_type_symbol
_atom_site_fract_x
_atom_site_fract_y
_atom_site_fract_z
_atom_site_U_iso_or_equiv
_atom_site_adp_type
_atom_site_occupancy
_atom_site_symmetry_multiplicity
_atom_site_calc_flag
_atom_site_refinement_flags
_atom_site_disorder_assembly
_atom_site_disorder_group
Ru1 Ru -0.011355(19) 0.640209(15) 0.721616(14) 0.01236(8) Uani 1 1 d . . .
P1 P 0.12181(7) 0.64297(6) 0.70403(5) 0.0148(2) Uani 1 1 d . . .
Cl1 Cl -0.04308(7) 0.68365(6) 0.61931(5) 0.0236(3) Uani 1 1 d . . .
B1 B -0.0195(3) 0.6268(2) 0.8497(2) 0.0151(10) Uani 1 1 d . . .
H1 H 0.012(3) 0.6205(19) 0.7883(17) 0.018 Uiso 1 1 d . . .
N1 N -0.1068(2) 0.61255(18) 0.84952(16) 0.0166(8) Uani 1 1 d . . .
N2 N -0.1343(2) 0.62546(18) 0.74092(16) 0.0153(8) Uani 1 1 d . . .
N3 N -0.0024(2) 0.69859(17) 0.86412(15) 0.0159(8) Uani 1 1 d . . .
N4 N -0.0151(2) 0.73792(16) 0.75905(15) 0.0129(7) Uani 1 1 d . . .
N5 N 0.0243(2) 0.58148(18) 0.89299(16) 0.0170(8) Uani 1 1 d . . .
N6 N -0.0455(2) 0.47973(18) 0.87549(17) 0.0178(8) Uani 1 1 d . . .
C1 C -0.1563(3) 0.6137(2) 0.7995(2) 0.0167(9) Uani 1 1 d . . .
C2 C -0.1523(3) 0.5993(2) 0.9008(2) 0.0189(10) Uani 1 1 d . . .
H2A H -0.1325 0.5962 0.9420 0.023 Uiso 1 1 calc R . .
C3 C -0.2293(3) 0.5911(2) 0.8855(2) 0.0215(10) Uani 1 1 d . . .
H3 H -0.2713 0.5815 0.9131 0.026 Uiso 1 1 calc R . .
C4 C -0.2343(3) 0.5997(2) 0.8200(2) 0.0186(10) Uani 1 1 d . . .
C5 C -0.2919(2) 0.5946(2) 0.7749(2) 0.0223(10) Uani 1 1 d . . .
H5 H -0.3446 0.5837 0.7853 0.027 Uiso 1 1 calc R . .
C6 C -0.2694(3) 0.6060(2) 0.7134(2) 0.0226(10) Uani 1 1 d . . .
H6 H -0.3075 0.6031 0.6812 0.027 Uiso 1 1 calc R . .
C7 C -0.1925(3) 0.6216(2) 0.6986(2) 0.0201(10) Uani 1 1 d . . .
H7 H -0.1800 0.6299 0.6562 0.024 Uiso 1 1 calc R . .
C8 C -0.0075(3) 0.7470(2) 0.82050(17) 0.0137(8) Uani 1 1 d . . .
C9 C 0.0010(3) 0.7296(2) 0.92186(19) 0.0199(10) Uani 1 1 d . . .
H9 H 0.0023 0.7074 0.9607 0.024 Uiso 1 1 calc R . .
C10 C 0.0022(3) 0.7954(2) 0.91515(19) 0.0212(10) Uani 1 1 d . . .
H10 H 0.0061 0.8267 0.9476 0.025 Uiso 1 1 calc R . .
C11 C -0.0034(2) 0.8088(2) 0.85036(18) 0.0167(9) Uani 1 1 d . . .
C12 C -0.0054(3) 0.8643(2) 0.81358(19) 0.0220(10) Uani 1 1 d . . .
H12 H -0.0013 0.9068 0.8313 0.026 Uiso 1 1 calc R . .
C13 C -0.0137(3) 0.8557(2) 0.75015(18) 0.0208(9) Uani 1 1 d . . .
H13 H -0.0159 0.8928 0.7236 0.025 Uiso 1 1 calc R . .
C14 C -0.0188(2) 0.79309(19) 0.7246(2) 0.0158(8) Uani 1 1 d . . .
H14 H -0.0251 0.7891 0.6808 0.019 Uiso 1 1 calc R . .
C15 C 0.0108(3) 0.5150(2) 0.90334(18) 0.0149(8) Uani 1 1 d . . .
C16 C 0.0916(3) 0.5965(2) 0.9272(2) 0.0225(10) Uani 1 1 d . . .
H16 H 0.1157 0.6384 0.9277 0.027 Uiso 1 1 calc R . .
C17 C 0.1184(3) 0.5440(2) 0.9597(2) 0.0217(10) Uani 1 1 d . . .
H17 H 0.1626 0.5430 0.9866 0.026 Uiso 1 1 calc R . .
C18 C 0.0672(3) 0.4906(2) 0.9456(2) 0.0197(10) Uani 1 1 d . . .
C19 C 0.0626(3) 0.4246(2) 0.9617(2) 0.0209(10) Uani 1 1 d . . .
H19 H 0.0982 0.4059 0.9908 0.025 Uiso 1 1 calc R . .
C20 C 0.0049(3) 0.3877(2) 0.93425(17) 0.0233(10) Uani 1 1 d . . .
H20 H 0.0005 0.3424 0.9438 0.028 Uiso 1 1 calc R . .
C21 C -0.0474(3) 0.4165(2) 0.89231(19) 0.0182(10) Uani 1 1 d . . .
H21 H -0.0869 0.3895 0.8745 0.022 Uiso 1 1 calc R . .
C22 C 0.1441(2) 0.5551(2) 0.6921(2) 0.0187(10) Uani 1 1 d . . .
H22 H 0.2010 0.5467 0.7005 0.022 Uiso 1 1 calc R . .
C23 C 0.0938(3) 0.5188(2) 0.7398(2) 0.0211(10) Uani 1 1 d . . .
H23A H 0.1032 0.4711 0.7365 0.025 Uiso 1 1 calc R . .
H23B H 0.1080 0.5330 0.7824 0.025 Uiso 1 1 calc R . .
C24 C 0.0082(2) 0.53347(19) 0.7274(2) 0.0180(9) Uani 1 1 d . . .
H24 H -0.0302 0.5088 0.7536 0.022 Uiso 1 1 calc R . .
C25 C -0.0166(3) 0.5478(2) 0.66711(19) 0.0161(9) Uani 1 1 d . . .
H25 H -0.0716 0.5331 0.6588 0.019 Uiso 1 1 calc R . .
C26 C 0.0361(3) 0.5415(2) 0.6106(2) 0.0226(11) Uani 1 1 d . . .
H26A H 0.0323 0.5821 0.5856 0.027 Uiso 1 1 calc R . .
H26B H 0.0171 0.5049 0.5845 0.027 Uiso 1 1 calc R . .
C27 C 0.1223(3) 0.5296(2) 0.6272(2) 0.0235(11) Uani 1 1 d . . .
H27A H 0.1561 0.5513 0.5959 0.028 Uiso 1 1 calc R . .
H27B H 0.1331 0.4820 0.6254 0.028 Uiso 1 1 calc R . .
C28 C 0.1649(3) 0.6819(2) 0.6346(2) 0.0210(10) Uani 1 1 d . . .
H28 H 0.1385 0.6600 0.5987 0.025 Uiso 1 1 calc R . .
C29 C 0.2533(3) 0.6668(3) 0.6256(2) 0.0267(11) Uani 1 1 d . . .
H29A H 0.2845 0.6906 0.6572 0.032 Uiso 1 1 calc R . .
H29B H 0.2626 0.6193 0.6312 0.032 Uiso 1 1 calc R . .
C30 C 0.2795(3) 0.6876(3) 0.5600(3) 0.0350(13) Uani 1 1 d . . .
H30A H 0.3365 0.6792 0.5551 0.042 Uiso 1 1 calc R . .
H30B H 0.2512 0.6612 0.5286 0.042 Uiso 1 1 calc R . .
C31 C 0.2630(3) 0.7596(3) 0.5493(3) 0.0361(14) Uani 1 1 d . . .
H31A H 0.2780 0.7716 0.5062 0.043 Uiso 1 1 calc R . .
H31B H 0.2951 0.7862 0.5782 0.043 Uiso 1 1 calc R . .
C32 C 0.1757(3) 0.7749(3) 0.5595(2) 0.0300(12) Uani 1 1 d . . .
H32A H 0.1439 0.7517 0.5278 0.036 Uiso 1 1 calc R . .
H32B H 0.1666 0.8224 0.5545 0.036 Uiso 1 1 calc R . .
C33 C 0.1495(3) 0.7534(2) 0.6250(2) 0.0257(11) Uani 1 1 d . . .
H33A H 0.1785 0.7791 0.6567 0.031 Uiso 1 1 calc R . .
H33B H 0.0927 0.7623 0.6302 0.031 Uiso 1 1 calc R . .
C34 C 0.1790(2) 0.6648(2) 0.7743(2) 0.0164(9) Uani 1 1 d . . .
H34 H 0.1458 0.6500 0.8101 0.020 Uiso 1 1 calc R . .
C35 C 0.1883(2) 0.7394(2) 0.7836(2) 0.0210(10) Uani 1 1 d . . .
H35A H 0.2266 0.7568 0.7532 0.025 Uiso 1 1 calc R . .
H35B H 0.1372 0.7614 0.7765 0.025 Uiso 1 1 calc R . .
C36 C 0.2168(3) 0.7533(3) 0.8497(2) 0.0293(12) Uani 1 1 d . . .
H36A H 0.2220 0.8011 0.8559 0.035 Uiso 1 1 calc R . .
H36B H 0.1778 0.7367 0.8801 0.035 Uiso 1 1 calc R . .
C37 C 0.2958(3) 0.7204(3) 0.8610(2) 0.0320(13) Uani 1 1 d . . .
H37A H 0.3126 0.7283 0.9045 0.038 Uiso 1 1 calc R . .
H37B H 0.3358 0.7398 0.8330 0.038 Uiso 1 1 calc R . .
C38 C 0.2909(3) 0.6464(3) 0.8492(2) 0.0331(13) Uani 1 1 d . . .
H38A H 0.3439 0.6270 0.8535 0.040 Uiso 1 1 calc R . .
H38B H 0.2563 0.6262 0.8808 0.040 Uiso 1 1 calc R . .
C39 C 0.2589(3) 0.6313(3) 0.7844(2) 0.0282(12) Uani 1 1 d . . .
H39A H 0.2528 0.5834 0.7795 0.034 Uiso 1 1 calc R . .
H39B H 0.2966 0.6467 0.7525 0.034 Uiso 1 1 calc R . .
Ru2 Ru -0.01187(2) 0.616231(16) 0.228941(14) 0.01279(8) Uani 1 1 d . . .
P2 P 0.12191(6) 0.61765(6) 0.21461(5) 0.0160(2) Uani 1 1 d . . .
Cl2 Cl -0.04001(7) 0.66061(6) 0.12665(5) 0.0244(3) Uani 1 1 d . . .
N7 N -0.1122(2) 0.58903(18) 0.35446(16) 0.0159(8) Uani 1 1 d . . .
N8 N -0.13538(19) 0.60075(18) 0.24567(16) 0.0136(8) Uani 1 1 d . . .
N9 N -0.0070(2) 0.67376(17) 0.37196(15) 0.0175(8) Uani 1 1 d . . .
N10 N -0.0151(2) 0.71391(16) 0.26595(15) 0.0145(7) Uani 1 1 d . . .
N11 N 0.0180(2) 0.55625(18) 0.39949(16) 0.0194(8) Uani 1 1 d . . .
N12 N -0.0515(2) 0.45504(19) 0.37838(17) 0.0186(8) Uani 1 1 d . . .
B2 B -0.0252(3) 0.6024(3) 0.3566(2) 0.0176(11) Uani 1 1 d . . .
H2 H 0.000(3) 0.588(2) 0.3094(18) 0.021 Uiso 1 1 d . . .
C40 C -0.1595(2) 0.5890(2) 0.3039(2) 0.0142(9) Uani 1 1 d . . .
C41 C -0.1595(3) 0.5744(2) 0.4050(2) 0.0209(10) Uani 1 1 d . . .
H41 H -0.1411 0.5709 0.4466 0.025 Uiso 1 1 calc R . .
C42 C -0.2354(3) 0.5656(2) 0.3879(2) 0.0203(10) Uani 1 1 d . . .
H42 H -0.2784 0.5559 0.4144 0.024 Uiso 1 1 calc R . .
C43 C -0.2378(2) 0.5738(2) 0.3220(2) 0.0169(10) Uani 1 1 d . . .
C44 C -0.2941(2) 0.5682(2) 0.2755(2) 0.0218(10) Uani 1 1 d . . .
H44 H -0.3470 0.5567 0.2846 0.026 Uiso 1 1 calc R . .
C45 C -0.2693(3) 0.5802(2) 0.2152(2) 0.0230(11) Uani 1 1 d . . .
H45 H -0.3063 0.5775 0.1821 0.028 Uiso 1 1 calc R . .
C46 C -0.1921(3) 0.5960(2) 0.2017(2) 0.0190(10) Uani 1 1 d . . .
H46 H -0.1782 0.6039 0.1596 0.023 Uiso 1 1 calc R . .
C47 C -0.0094(3) 0.7230(2) 0.32830(19) 0.0172(9) Uani 1 1 d . . .
C48 C -0.0041(3) 0.7049(2) 0.42972(19) 0.0218(10) Uani 1 1 d . . .
H48 H -0.0044 0.6829 0.4687 0.026 Uiso 1 1 calc R . .
C49 C -0.0009(3) 0.7707(2) 0.4229(2) 0.0260(11) Uani 1 1 d . . .
H49 H 0.0025 0.8019 0.4556 0.031 Uiso 1 1 calc R . .
C50 C -0.0034(3) 0.7847(2) 0.35839(19) 0.0220(10) Uani 1 1 d . . .
C51 C -0.0021(3) 0.8399(2) 0.3210(2) 0.0239(10) Uani 1 1 d . . .
H51 H 0.0027 0.8824 0.3386 0.029 Uiso 1 1 calc R . .
C52 C -0.0080(3) 0.8313(2) 0.2578(2) 0.0225(10) Uani 1 1 d . . .
H52 H -0.0072 0.8683 0.2311 0.027 Uiso 1 1 calc R . .
C53 C -0.0149(3) 0.7692(2) 0.2323(2) 0.0198(9) Uani 1 1 d . . .
H53 H -0.0199 0.7656 0.1884 0.024 Uiso 1 1 calc R . .
C54 C 0.0070(3) 0.4885(2) 0.40548(17) 0.0186(9) Uani 1 1 d . . .
C55 C 0.0879(3) 0.5688(3) 0.4313(2) 0.0231(11) Uani 1 1 d . . .
H55 H 0.1112 0.6110 0.4344 0.028 Uiso 1 1 calc R . .
C56 C 0.1187(3) 0.5142(3) 0.4573(2) 0.0243(11) Uani 1 1 d . . .
H56 H 0.1655 0.5115 0.4811 0.029 Uiso 1 1 calc R . .
C57 C 0.0678(3) 0.4619(3) 0.4421(2) 0.0211(11) Uani 1 1 d . . .
C58 C 0.0657(3) 0.3944(3) 0.4522(2) 0.0257(11) Uani 1 1 d . . .
H58 H 0.1049 0.3736 0.4767 0.031 Uiso 1 1 calc R . .
C59 C 0.0058(3) 0.3586(2) 0.42611(18) 0.0232(10) Uani 1 1 d . . .
H59 H 0.0026 0.3127 0.4325 0.028 Uiso 1 1 calc R . .
C60 C -0.0503(3) 0.3909(2) 0.39004(19) 0.0223(10) Uani 1 1 d . . .
H60 H -0.0910 0.3651 0.3723 0.027 Uiso 1 1 calc R . .
C61 C 0.1440(3) 0.5299(2) 0.2039(2) 0.0237(11) Uani 1 1 d . . .
H61 H 0.2005 0.5212 0.2139 0.028 Uiso 1 1 calc R . .
C62 C 0.0909(3) 0.4940(2) 0.2503(2) 0.0234(11) Uani 1 1 d . . .
H62A H 0.1000 0.4463 0.2476 0.028 Uiso 1 1 calc R . .
H62B H 0.1031 0.5083 0.2933 0.028 Uiso 1 1 calc R . .
C63 C 0.0060(3) 0.50935(19) 0.2350(2) 0.0192(9) Uani 1 1 d . . .
H63 H -0.0340 0.4850 0.2600 0.023 Uiso 1 1 calc R . .
C64 C -0.0159(3) 0.52401(19) 0.17324(19) 0.0158(9) Uani 1 1 d . . .
H64 H -0.0706 0.5097 0.1628 0.019 Uiso 1 1 calc R . .
C65 C 0.0401(3) 0.5183(2) 0.1194(2) 0.0214(10) Uani 1 1 d . . .
H65A H 0.0390 0.5596 0.0953 0.026 Uiso 1 1 calc R . .
H65B H 0.0219 0.4827 0.0916 0.026 Uiso 1 1 calc R . .
C66 C 0.1247(3) 0.5042(3) 0.1389(2) 0.0279(12) Uani 1 1 d . . .
H66A H 0.1609 0.5245 0.1084 0.034 Uiso 1 1 calc R . .
H66B H 0.1337 0.4563 0.1379 0.034 Uiso 1 1 calc R . .
C67 C 0.1682(3) 0.6553(3) 0.1465(2) 0.0245(12) Uani 1 1 d . . .
H67 H 0.1439 0.6325 0.1101 0.029 Uiso 1 1 calc R . .
C68 C 0.1530(3) 0.7271(3) 0.1349(2) 0.0274(12) Uani 1 1 d . . .
H68A H 0.1803 0.7536 0.1669 0.033 Uiso 1 1 calc R . .
H68B H 0.0960 0.7360 0.1380 0.033 Uiso 1 1 calc R . .
C69 C 0.1828(3) 0.7463(3) 0.0698(3) 0.0351(13) Uani 1 1 d . . .
H69A H 0.1745 0.7938 0.0632 0.042 Uiso 1 1 calc R . .
H69B H 0.1525 0.7223 0.0377 0.042 Uiso 1 1 calc R . .
C70 C 0.2708(3) 0.7301(3) 0.0631(3) 0.0409(15) Uani 1 1 d . . .
H70A H 0.2881 0.7406 0.0203 0.049 Uiso 1 1 calc R . .
H70B H 0.3014 0.7578 0.0922 0.049 Uiso 1 1 calc R . .
C71 C 0.2877(3) 0.6594(3) 0.0765(3) 0.0376(14) Uani 1 1 d . . .
H71A H 0.3451 0.6516 0.0746 0.045 Uiso 1 1 calc R . .
H71B H 0.2623 0.6316 0.0446 0.045 Uiso 1 1 calc R . .
C72 C 0.2571(3) 0.6411(3) 0.1405(2) 0.0299(12) Uani 1 1 d . . .
H72A H 0.2861 0.6662 0.1725 0.036 Uiso 1 1 calc R . .
H72B H 0.2667 0.5939 0.1480 0.036 Uiso 1 1 calc R . .
C73 C 0.1774(2) 0.6401(2) 0.2856(2) 0.0181(9) Uani 1 1 d . . .
H73 H 0.1429 0.6264 0.3209 0.022 Uiso 1 1 calc R . .
C74 C 0.1879(3) 0.7141(2) 0.2940(2) 0.0203(10) Uani 1 1 d . . .
H74A H 0.2265 0.7307 0.2634 0.024 Uiso 1 1 calc R . .
H74B H 0.1372 0.7365 0.2865 0.024 Uiso 1 1 calc R . .
C75 C 0.2166(3) 0.7291(3) 0.3601(2) 0.0275(12) Uani 1 1 d . . .
H75A H 0.2227 0.7770 0.3653 0.033 Uiso 1 1 calc R . .
H75B H 0.1772 0.7137 0.3907 0.033 Uiso 1 1 calc R . .
C76 C 0.2948(3) 0.6954(3) 0.3720(2) 0.0330(13) Uani 1 1 d . . .
H76A H 0.3117 0.7039 0.4154 0.040 Uiso 1 1 calc R . .
H76B H 0.3351 0.7138 0.3438 0.040 Uiso 1 1 calc R . .
C77 C 0.2887(3) 0.6215(3) 0.3616(2) 0.0344(13) Uani 1 1 d . . .
H77A H 0.3415 0.6017 0.3662 0.041 Uiso 1 1 calc R . .
H77B H 0.2541 0.6023 0.3937 0.041 Uiso 1 1 calc R . .
C78 C 0.2565(3) 0.6053(3) 0.2977(2) 0.0269(12) Uani 1 1 d . . .
H78A H 0.2490 0.5574 0.2943 0.032 Uiso 1 1 calc R . .
H78B H 0.2950 0.6187 0.2656 0.032 Uiso 1 1 calc R . .
C79 C 0.7122(4) 0.5267(3) 0.0487(3) 0.0446(16) Uani 1 1 d . . .
C80 C 0.7037(4) 0.4604(3) 0.0528(2) 0.0375(14) Uani 1 1 d . . .
H80 H 0.6527 0.4418 0.0558 0.045 Uiso 1 1 calc R . .
C81 C 0.7704(5) 0.4196(4) 0.0525(3) 0.060(2) Uani 1 1 d . . .
H81 H 0.7632 0.3737 0.0561 0.071 Uiso 1 1 calc R . .
C82 C 0.8450(4) 0.4436(4) 0.0473(3) 0.0479(17) Uani 1 1 d . . .
H82 H 0.8895 0.4156 0.0464 0.057 Uiso 1 1 calc R . .
C83 C 0.8524(4) 0.5129(4) 0.0431(3) 0.0517(18) Uani 1 1 d . . .
H83 H 0.9030 0.5320 0.0391 0.062 Uiso 1 1 calc R . .
C84 C 0.7875(3) 0.5522(4) 0.0447(2) 0.0430(16) Uani 1 1 d . . .
H84 H 0.7942 0.5983 0.0432 0.052 Uiso 1 1 calc R . .
C85 C 0.6427(4) 0.5678(4) 0.0472(3) 0.0516(18) Uani 1 1 d . . .
H85A H 0.6585 0.6138 0.0443 0.077 Uiso 1 1 calc R . .
H85B H 0.6121 0.5611 0.0853 0.077 Uiso 1 1 calc R . .
H85C H 0.6105 0.5563 0.0109 0.077 Uiso 1 1 calc R . .

loop_
_atom_site_aniso_label
_atom_site_aniso_U_11
_atom_site_aniso_U_22
_atom_site_aniso_U_33
_atom_site_aniso_U_23
_atom_site_aniso_U_13
_atom_site_aniso_U_12
Ru1 0.01141(15) 0.01125(18) 0.01442(15) -0.00210(14) 0.00003(14) 0.00135(12)
P1 0.0121(5) 0.0122(7) 0.0200(6) -0.0023(5) 0.0004(4) 0.0012(4)
Cl1 0.0238(6) 0.0237(7) 0.0233(6) 0.0001(5) -0.0007(5) 0.0021(5)
B1 0.018(2) 0.007(3) 0.020(2) -0.0049(18) 0.003(2) 0.001(2)
N1 0.0165(18) 0.014(2) 0.0188(18) 0.0036(17) 0.0014(14) -0.0003(15)
N2 0.0161(18) 0.014(2) 0.0161(18) -0.0051(16) 0.0003(14) 0.0005(14)
N3 0.019(2) 0.014(2) 0.0150(16) -0.0001(14) -0.0010(15) 0.0013(15)
N4 0.0118(15) 0.0097(18) 0.0171(17) -0.0011(13) -0.0001(15) 0.0022(14)
N5 0.017(2) 0.013(2) 0.0209(18) -0.0033(15) -0.0057(15) 0.0008(15)
N6 0.0235(19) 0.013(2) 0.0166(19) -0.0008(16) -0.0001(15) 0.0008(16)
C1 0.019(2) 0.011(3) 0.020(2) -0.001(2) 0.0015(17) 0.0022(19)
C2 0.024(2) 0.015(3) 0.018(2) 0.0013(19) 0.0036(18) 0.0045(19)
C3 0.023(2) 0.018(3) 0.024(2) 0.004(2) 0.0064(19) 0.0028(19)
C4 0.021(2) 0.015(3) 0.020(2) -0.0007(19) 0.0053(18) 0.0016(18)
C5 0.015(2) 0.021(3) 0.031(3) -0.006(2) 0.003(2) 0.0013(17)
C6 0.019(2) 0.026(3) 0.023(2) 0.001(2) -0.0052(18) 0.0009(19)
C7 0.021(2) 0.024(3) 0.016(2) 0.001(2) -0.0025(17) 0.004(2)
C8 0.014(2) 0.012(2) 0.0155(19) -0.0028(16) 0.0023(18) 0.0021(17)
C9 0.019(3) 0.025(3) 0.016(2) -0.0005(17) -0.0018(18) 0.0021(19)
C10 0.025(3) 0.019(3) 0.020(2) -0.0083(18) 0.0028(19) 0.004(2)
C11 0.016(2) 0.017(2) 0.0170(19) -0.0010(17) 0.0021(17) 0.0017(17)
C12 0.023(2) 0.017(2) 0.027(2) -0.0033(18) -0.0003(19) 0.006(2)
C13 0.028(2) 0.014(2) 0.0199(19) 0.0033(17) 0.0028(19) 0.000(2)
C14 0.0152(19) 0.011(2) 0.021(2) -0.0020(18) 0.001(2) 0.0036(16)
C15 0.017(2) 0.010(2) 0.0178(19) 0.0006(16) 0.0044(19) -0.0009(18)
C16 0.024(2) 0.018(3) 0.026(2) 0.003(2) -0.0035(19) -0.0052(19)
C17 0.017(2) 0.022(3) 0.026(3) 0.002(2) -0.0057(19) -0.0012(19)
C18 0.018(2) 0.025(3) 0.016(2) 0.003(2) -0.0001(17) 0.0042(19)
C19 0.025(2) 0.023(3) 0.015(2) 0.008(2) 0.0035(17) 0.007(2)
C20 0.034(3) 0.019(3) 0.0170(19) 0.0078(18) 0.007(2) 0.001(2)
C21 0.025(2) 0.015(3) 0.014(2) 0.0033(19) 0.0038(18) -0.0026(19)
C22 0.012(2) 0.014(3) 0.030(3) -0.003(2) -0.0026(18) 0.0012(17)
C23 0.025(2) 0.006(2) 0.033(3) -0.003(2) -0.0044(19) 0.0015(17)
C24 0.018(2) 0.010(2) 0.026(2) -0.0031(18) -0.003(2) 0.0018(17)
C25 0.0139(19) 0.012(2) 0.022(2) -0.0065(17) -0.0018(19) -0.0019(18)
C26 0.025(3) 0.021(3) 0.021(2) -0.010(2) 0.0011(18) -0.0009(19)
C27 0.025(3) 0.016(3) 0.029(3) -0.007(2) 0.005(2) 0.002(2)
C28 0.017(2) 0.020(3) 0.026(3) 0.001(2) 0.0048(19) 0.0018(19)
C29 0.016(2) 0.026(3) 0.038(3) 0.003(2) 0.007(2) 0.003(2)
C30 0.032(3) 0.026(3) 0.047(3) -0.010(3) 0.017(2) 0.000(2)
C31 0.042(3) 0.024(3) 0.042(3) 0.004(3) 0.023(3) 0.002(2)
C32 0.031(3) 0.027(3) 0.032(3) 0.001(2) 0.011(2) 0.006(2)
C33 0.021(2) 0.021(3) 0.036(3) 0.002(2) 0.008(2) -0.003(2)
C34 0.016(2) 0.016(2) 0.018(2) -0.005(2) -0.0001(18) -0.0018(16)
C35 0.017(2) 0.020(3) 0.025(3) -0.005(2) 0.0012(19) -0.0026(17)
C36 0.030(3) 0.028(3) 0.030(3) -0.012(2) 0.004(2) -0.012(2)
C37 0.026(3) 0.042(4) 0.028(3) -0.008(2) -0.005(2) -0.010(2)
C38 0.025(3) 0.040(4) 0.035(3) -0.004(3) -0.011(2) 0.004(2)
C39 0.027(3) 0.028(3) 0.030(3) -0.012(2) -0.006(2) 0.006(2)
Ru2 0.01144(15) 0.01334(19) 0.01357(14) -0.00197(14) 0.00066(14) 0.00066(13)
P2 0.0135(5) 0.0147(7) 0.0197(6) -0.0048(5) 0.0018(4) 0.0010(4)
Cl2 0.0244(6) 0.0264(7) 0.0225(6) -0.0008(5) 0.0016(4) 0.0020(5)
N7 0.0152(18) 0.018(2) 0.0146(18) 0.0021(16) -0.0005(14) 0.0001(15)
N8 0.0116(17) 0.012(2) 0.0167(18) 0.0008(15) -0.0010(13) -0.0006(14)
N9 0.0201(19) 0.018(2) 0.0145(16) -0.0031(14) -0.0001(16) 0.0004(16)
N10 0.0145(15) 0.0118(18) 0.0172(17) -0.0015(14) 0.0000(16) -0.0008(14)
N11 0.0194(19) 0.020(2) 0.0186(18) 0.0024(15) -0.0027(17) 0.0005(17)
N12 0.021(2) 0.021(2) 0.0141(19) 0.0035(16) 0.0018(15) 0.0025(16)
B2 0.018(3) 0.023(3) 0.011(2) 0.000(2) 0.0008(18) 0.001(2)
C40 0.015(2) 0.010(2) 0.017(2) -0.0039(18) 0.0024(17) 0.0019(17)
C41 0.024(2) 0.024(3) 0.014(2) -0.001(2) 0.0030(18) 0.001(2)
C42 0.019(2) 0.021(3) 0.021(2) -0.004(2) 0.0046(18) 0.0014(19)
C43 0.011(2) 0.016(3) 0.023(2) 0.0021(19) 0.0063(17) 0.0008(17)
C44 0.013(2) 0.023(3) 0.029(3) -0.002(2) 0.006(2) 0.0005(17)
C45 0.018(2) 0.029(3) 0.022(2) -0.004(2) -0.0046(19) -0.0003(19)
C46 0.019(2) 0.020(3) 0.018(2) -0.0046(19) -0.0026(17) -0.0010(19)
C47 0.015(2) 0.014(2) 0.022(2) -0.0021(17) 0.0030(19) 0.0017(18)
C48 0.024(3) 0.024(3) 0.017(2) -0.0023(18) -0.0012(19) -0.003(2)
C49 0.032(3) 0.023(3) 0.023(2) -0.0122(19) -0.001(2) 0.002(2)
C50 0.023(3) 0.018(3) 0.025(2) -0.0064(18) 0.002(2) 0.0018(19)
C51 0.027(3) 0.016(2) 0.029(2) -0.0030(18) 0.006(2) 0.001(2)
C52 0.027(2) 0.010(2) 0.031(2) -0.0028(18) 0.005(2) 0.0011(19)
C53 0.0187(19) 0.024(3) 0.017(2) 0.0028(19) 0.003(2) 0.0027(19)
C54 0.021(2) 0.024(3) 0.0108(18) 0.0012(17) 0.0025(18) 0.002(2)
C55 0.017(2) 0.038(3) 0.015(2) -0.002(2) -0.0018(18) -0.001(2)
C56 0.020(2) 0.035(3) 0.019(2) 0.002(2) -0.0033(18) 0.002(2)
C57 0.018(2) 0.030(3) 0.015(2) 0.006(2) 0.0049(17) 0.0052(19)
C58 0.030(3) 0.028(3) 0.018(2) 0.008(2) 0.0027(19) 0.009(2)
C59 0.029(3) 0.022(3) 0.0193(19) 0.0102(18) 0.007(2) 0.003(2)
C60 0.022(2) 0.029(3) 0.016(2) -0.001(2) 0.0073(17) -0.002(2)
C61 0.016(2) 0.020(3) 0.036(3) -0.005(2) -0.0009(19) 0.0083(18)
C62 0.019(2) 0.014(3) 0.037(3) -0.006(2) -0.0057(19) 0.0026(18)
C63 0.020(2) 0.007(2) 0.030(2) -0.0017(18) -0.004(2) 0.0007(17)
C64 0.0156(19) 0.008(2) 0.024(2) -0.0045(17) 0.0009(19) -0.0019(18)
C65 0.021(2) 0.020(3) 0.023(2) -0.010(2) 0.0031(18) -0.0049(19)
C66 0.023(3) 0.025(3) 0.035(3) -0.017(2) 0.007(2) 0.002(2)
C67 0.017(2) 0.033(3) 0.024(2) 0.002(2) 0.0053(19) 0.002(2)
C68 0.026(3) 0.028(3) 0.029(3) 0.000(2) 0.006(2) 0.000(2)
C69 0.043(3) 0.031(3) 0.031(3) 0.006(2) 0.015(2) 0.001(3)
C70 0.035(3) 0.038(4) 0.049(4) -0.004(3) 0.030(3) -0.011(3)
C71 0.030(3) 0.041(4) 0.042(3) -0.015(3) 0.016(2) -0.007(2)
C72 0.018(2) 0.041(3) 0.032(3) -0.004(3) 0.0067(19) -0.004(2)
C73 0.015(2) 0.018(3) 0.021(2) -0.006(2) 0.0016(17) -0.0007(18)
C74 0.017(2) 0.021(3) 0.023(2) -0.003(2) 0.0025(17) -0.0031(18)
C75 0.030(3) 0.026(3) 0.026(3) -0.006(2) 0.005(2) -0.012(2)
C76 0.021(3) 0.049(4) 0.029(3) -0.009(3) -0.004(2) -0.008(2)
C77 0.021(3) 0.048(4) 0.034(3) -0.001(3) -0.009(2) -0.004(2)
C78 0.017(2) 0.033(3) 0.031(3) -0.005(2) -0.0068(19) 0.006(2)
C79 0.056(4) 0.059(5) 0.019(3) -0.001(3) 0.004(3) 0.006(3)
C80 0.048(4) 0.051(4) 0.013(2) -0.005(3) 0.001(2) -0.005(3)
C81 0.100(6) 0.056(5) 0.023(3) 0.001(3) -0.002(3) 0.000(4)
C82 0.044(4) 0.075(6) 0.025(3) -0.002(3) 0.002(3) 0.005(3)
C83 0.057(4) 0.074(6) 0.024(3) 0.005(3) -0.010(3) -0.017(4)
C84 0.038(3) 0.078(5) 0.014(2) 0.001(3) 0.000(2) -0.015(3)
C85 0.052(4) 0.085(6) 0.018(3) 0.005(3) -0.003(3) 0.016(4)

loop_
_atom_type_symbol
_atom_type_description
_atom_type_scat_dispersion_real
_atom_type_scat_dispersion_imag
_atom_type_scat_source
C C 0.0033 0.0016 'International Tables Vol C Tables 4.2.6.8 and 6.1.1.4'
H H 0.0000 0.0000 'International Tables Vol C Tables 4.2.6.8 and 6.1.1.4'
B B 0.0013 0.0007 'International Tables Vol C Tables 4.2.6.8 and 6.1.1.4'
N N 0.0061 0.0033 'International Tables Vol C Tables 4.2.6.8 and 6.1.1.4'
Cl Cl 0.1484 0.1585 'International Tables Vol C Tables 4.2.6.8 and 6.1.1.4'
P P 0.1023 0.0942 'International Tables Vol C Tables 4.2.6.8 and 6.1.1.4'
Ru Ru -1.2594 0.8363 'International Tables Vol C Tables 4.2.6.8 and 6.1.1.4'

loop_
_geom_angle_atom_site_label_1
_geom_angle_atom_site_label_2
_geom_angle_atom_site_label_3
_geom_angle
_geom_angle_site_symmetry_1
_geom_angle_site_symmetry_3
_geom_angle_publ_flag
N2 Ru1 N4 91.69(14) . . ?
N2 Ru1 C24 89.86(15) . . ?
N4 Ru1 C24 153.96(14) . . ?
N2 Ru1 C25 86.78(15) . . ?
N4 Ru1 C25 169.37(14) . . ?
C24 Ru1 C25 36.63(15) . . ?
N2 Ru1 P1 173.14(10) . . ?
N4 Ru1 P1 93.87(10) . . ?
C24 Ru1 P1 83.38(12) . . ?
C25 Ru1 P1 88.49(12) . . ?
N2 Ru1 Cl1 90.55(10) . . ?
N4 Ru1 Cl1 89.57(9) . . ?
C24 Ru1 Cl1 116.41(12) . . ?
C25 Ru1 Cl1 79.93(11) . . ?
P1 Ru1 Cl1 93.52(4) . . ?
N2 Ru1 H1 91.8(16) . . ?
N4 Ru1 H1 84.4(14) . . ?
C24 Ru1 H1 69.6(14) . . ?
C25 Ru1 H1 106.1(14) . . ?
P1 Ru1 H1 84.7(16) . . ?
Cl1 Ru1 H1 173.6(15) . . ?
C28 P1 C34 110.3(2) . . ?
C28 P1 C22 103.0(2) . . ?
C34 P1 C22 103.8(2) . . ?
C28 P1 Ru1 122.43(15) . . ?
C34 P1 Ru1 112.95(14) . . ?
C22 P1 Ru1 101.57(14) . . ?
N5 B1 N1 111.6(4) . . ?
N5 B1 N3 111.8(4) . . ?
N1 B1 N3 111.9(4) . . ?
N5 B1 H1 109.3(17) . . ?
N1 B1 H1 110.1(18) . . ?
N3 B1 H1 101.7(16) . . ?
C1 N1 C2 106.7(4) . . ?
C1 N1 B1 127.1(4) . . ?
C2 N1 B1 126.1(4) . . ?
C1 N2 C7 114.8(4) . . ?
C1 N2 Ru1 118.6(3) . . ?
C7 N2 Ru1 126.3(3) . . ?
C8 N3 C9 106.5(3) . . ?
C8 N3 B1 123.0(3) . . ?
C9 N3 B1 128.6(3) . . ?
C8 N4 C14 115.4(3) . . ?
C8 N4 Ru1 119.6(3) . . ?
C14 N4 Ru1 124.8(3) . . ?
C16 N5 C15 105.4(4) . . ?
C16 N5 B1 126.5(4) . . ?
C15 N5 B1 127.9(4) . . ?
C15 N6 C21 114.5(4) . . ?
N2 C1 N1 124.9(4) . . ?
N2 C1 C4 126.0(4) . . ?
N1 C1 C4 109.0(4) . . ?
C3 C2 N1 111.9(4) . . ?
C3 C2 H2A 124.1 . . ?
N1 C2 H2A 124.1 . . ?
C2 C3 C4 106.4(4) . . ?
C2 C3 H3 126.8 . . ?
C4 C3 H3 126.8 . . ?
C5 C4 C3 136.7(4) . . ?
C5 C4 C1 117.2(4) . . ?
C3 C4 C1 106.0(4) . . ?
C4 C5 C6 117.1(4) . . ?
C4 C5 H5 121.4 . . ?
C6 C5 H5 121.4 . . ?
C7 C6 C5 121.1(4) . . ?
C7 C6 H6 119.5 . . ?
C5 C6 H6 119.5 . . ?
N2 C7 C6 123.6(4) . . ?
N2 C7 H7 118.2 . . ?
C6 C7 H7 118.2 . . ?
N4 C8 N3 125.6(4) . . ?
N4 C8 C11 125.1(4) . . ?
N3 C8 C11 109.3(3) . . ?
C10 C9 N3 110.9(4) . . ?
C10 C9 H9 124.5 . . ?
N3 C9 H9 124.5 . . ?
C9 C10 C11 107.1(4) . . ?
C9 C10 H10 126.4 . . ?
C11 C10 H10 126.4 . . ?
C12 C11 C8 118.1(4) . . ?
C12 C11 C10 135.9(4) . . ?
C8 C11 C10 106.0(4) . . ?
C13 C12 C11 117.4(4) . . ?
C13 C12 H12 121.3 . . ?
C11 C12 H12 121.3 . . ?
C12 C13 C14 120.8(4) . . ?
C12 C13 H13 119.6 . . ?
C14 C13 H13 119.6 . . ?
N4 C14 C13 123.2(4) . . ?
N4 C14 H14 118.4 . . ?
C13 C14 H14 118.4 . . ?
N6 C15 N5 124.8(4) . . ?
N6 C15 C18 125.6(4) . . ?
N5 C15 C18 109.5(4) . . ?
C17 C16 N5 111.9(4) . . ?
C17 C16 H16 124.1 . . ?
N5 C16 H16 124.1 . . ?
C16 C17 C18 106.8(4) . . ?
C16 C17 H17 126.6 . . ?
C18 C17 H17 126.6 . . ?
C19 C18 C15 117.6(4) . . ?
C19 C18 C17 136.0(4) . . ?
C15 C18 C17 106.3(4) . . ?
C20 C19 C18 117.7(4) . . ?
C20 C19 H19 121.1 . . ?
C18 C19 H19 121.1 . . ?
C19 C20 C21 120.1(4) . . ?
C19 C20 H20 119.9 . . ?
C21 C20 H20 119.9 . . ?
N6 C21 C20 124.3(4) . . ?
N6 C21 H21 117.8 . . ?
C20 C21 H21 117.8 . . ?
C23 C22 C27 108.0(4) . . ?
C23 C22 P1 105.3(3) . . ?
C27 C22 P1 114.0(3) . . ?
C23 C22 H22 109.8 . . ?
C27 C22 H22 109.8 . . ?
P1 C22 H22 109.8 . . ?
C24 C23 C22 109.0(4) . . ?
C24 C23 H23A 109.9 . . ?
C22 C23 H23A 109.9 . . ?
C24 C23 H23B 109.9 . . ?
C22 C23 H23B 109.9 . . ?
H23A C23 H23B 108.3 . . ?
C25 C24 C23 119.8(4) . . ?
C25 C24 Ru1 72.2(2) . . ?
C23 C24 Ru1 110.6(3) . . ?
C25 C24 H24 115.5 . . ?
C23 C24 H24 115.5 . . ?
Ru1 C24 H24 115.5 . . ?
C24 C25 C26 123.2(4) . . ?
C24 C25 Ru1 71.2(2) . . ?
C26 C25 Ru1 118.1(3) . . ?
C24 C25 H25 112.7 . . ?
C26 C25 H25 112.7 . . ?
Ru1 C25 H25 112.7 . . ?
C25 C26 C27 113.2(4) . . ?
C25 C26 H26A 108.9 . . ?
C27 C26 H26A 108.9 . . ?
C25 C26 H26B 108.9 . . ?
C27 C26 H26B 108.9 . . ?
H26A C26 H26B 107.7 . . ?
C26 C27 C22 112.9(4) . . ?
C26 C27 H27A 109.0 . . ?
C22 C27 H27A 109.0 . . ?
C26 C27 H27B 109.0 . . ?
C22 C27 H27B 109.0 . . ?
H27A C27 H27B 107.8 . . ?
C33 C28 C29 110.3(4) . . ?
C33 C28 P1 117.5(3) . . ?
C29 C28 P1 113.7(3) . . ?
C33 C28 H28 104.6 . . ?
C29 C28 H28 104.6 . . ?
P1 C28 H28 104.6 . . ?
C30 C29 C28 110.0(4) . . ?
C30 C29 H29A 109.7 . . ?
C28 C29 H29A 109.7 . . ?
C30 C29 H29B 109.7 . . ?
C28 C29 H29B 109.7 . . ?
H29A C29 H29B 108.2 . . ?
C31 C30 C29 110.7(4) . . ?
C31 C30 H30A 109.5 . . ?
C29 C30 H30A 109.5 . . ?
C31 C30 H30B 109.5 . . ?
C29 C30 H30B 109.5 . . ?
H30A C30 H30B 108.1 . . ?
C30 C31 C32 110.8(4) . . ?
C30 C31 H31A 109.5 . . ?
C32 C31 H31A 109.5 . . ?
C30 C31 H31B 109.5 . . ?
C32 C31 H31B 109.5 . . ?
H31A C31 H31B 108.1 . . ?
C31 C32 C33 110.7(4) . . ?
C31 C32 H32A 109.5 . . ?
C33 C32 H32A 109.5 . . ?
C31 C32 H32B 109.5 . . ?
C33 C32 H32B 109.5 . . ?
H32A C32 H32B 108.1 . . ?
C28 C33 C32 110.6(4) . . ?
C28 C33 H33A 109.5 . . ?
C32 C33 H33A 109.5 . . ?
C28 C33 H33B 109.5 . . ?
C32 C33 H33B 109.5 . . ?
H33A C33 H33B 108.1 . . ?
C39 C34 C35 109.3(3) . . ?
C39 C34 P1 118.1(3) . . ?
C35 C34 P1 113.4(3) . . ?
C39 C34 H34 104.9 . . ?
C35 C34 H34 104.9 . . ?
P1 C34 H34 104.9 . . ?
C36 C35 C34 109.6(4) . . ?
C36 C35 H35A 109.7 . . ?
C34 C35 H35A 109.7 . . ?
C36 C35 H35B 109.7 . . ?
C34 C35 H35B 109.7 . . ?
H35A C35 H35B 108.2 . . ?
C37 C36 C35 110.2(4) . . ?
C37 C36 H36A 109.6 . . ?
C35 C36 H36A 109.6 . . ?
C37 C36 H36B 109.6 . . ?
C35 C36 H36B 109.6 . . ?
H36A C36 H36B 108.1 . . ?
C36 C37 C38 111.1(4) . . ?
C36 C37 H37A 109.4 . . ?
C38 C37 H37A 109.4 . . ?
C36 C37 H37B 109.4 . . ?
C38 C37 H37B 109.4 . . ?
H37A C37 H37B 108.0 . . ?
C39 C38 C37 111.8(4) . . ?
C39 C38 H38A 109.3 . . ?
C37 C38 H38A 109.3 . . ?
C39 C38 H38B 109.3 . . ?
C37 C38 H38B 109.3 . . ?
H38A C38 H38B 107.9 . . ?
C38 C39 C34 110.7(4) . . ?
C38 C39 H39A 109.5 . . ?
C34 C39 H39A 109.5 . . ?
C38 C39 H39B 109.5 . . ?
C34 C39 H39B 109.5 . . ?
H39A C39 H39B 108.1 . . ?
N10 Ru2 N8 92.87(14) . . ?
N10 Ru2 C63 154.12(15) . . ?
N8 Ru2 C63 88.82(15) . . ?
N10 Ru2 C64 168.83(14) . . ?
N8 Ru2 C64 86.28(15) . . ?
C63 Ru2 C64 37.05(15) . . ?
N10 Ru2 P2 93.60(10) . . ?
N8 Ru2 P2 172.02(10) . . ?
C63 Ru2 P2 83.33(12) . . ?
C64 Ru2 P2 88.26(12) . . ?
N10 Ru2 Cl2 89.02(9) . . ?
N8 Ru2 Cl2 90.77(9) . . ?
C63 Ru2 Cl2 116.79(12) . . ?
C64 Ru2 Cl2 79.86(11) . . ?
P2 Ru2 Cl2 93.99(4) . . ?
N10 Ru2 H2 86.7(13) . . ?
N8 Ru2 H2 84.5(15) . . ?
C63 Ru2 H2 67.7(13) . . ?
C64 Ru2 H2 104.3(13) . . ?
P2 Ru2 H2 91.3(15) . . ?
Cl2 Ru2 H2 173.4(14) . . ?
C67 P2 C61 102.8(2) . . ?
C67 P2 C73 109.6(2) . . ?
C61 P2 C73 103.8(2) . . ?
C67 P2 Ru2 122.60(16) . . ?
C61 P2 Ru2 101.92(15) . . ?
C73 P2 Ru2 113.46(14) . . ?
C40 N7 C41 106.4(4) . . ?
C40 N7 B2 127.6(4) . . ?
C41 N7 B2 126.0(4) . . ?
C40 N8 C46 114.9(4) . . ?
C40 N8 Ru2 118.8(3) . . ?
C46 N8 Ru2 126.1(3) . . ?
C47 N9 C48 105.9(3) . . ?
C47 N9 B2 123.0(3) . . ?
C48 N9 B2 129.4(4) . . ?
C53 N10 C47 114.7(4) . . ?
C53 N10 Ru2 125.6(3) . . ?
C47 N10 Ru2 119.4(3) . . ?
C55 N11 C54 104.5(4) . . ?
C55 N11 B2 126.8(4) . . ?
C54 N11 B2 127.4(4) . . ?
C60 N12 C54 114.1(4) . . ?
N7 B2 N11 112.6(4) . . ?
N7 B2 N9 112.3(4) . . ?
N11 B2 N9 111.5(4) . . ?
N7 B2 H2 107(2) . . ?
N11 B2 H2 102(2) . . ?
N9 B2 H2 111(2) . . ?
N8 C40 N7 124.6(4) . . ?
N8 C40 C43 125.6(4) . . ?
N7 C40 C43 109.7(4) . . ?
C42 C41 N7 111.8(4) . . ?
C42 C41 H41 124.1 . . ?
N7 C41 H41 124.1 . . ?
C41 C42 C43 106.3(4) . . ?
C41 C42 H42 126.8 . . ?
C43 C42 H42 126.8 . . ?
C44 C43 C40 117.8(4) . . ?
C44 C43 C42 136.4(4) . . ?
C40 C43 C42 105.7(4) . . ?
C45 C44 C43 116.6(4) . . ?
C45 C44 H44 121.7 . . ?
C43 C44 H44 121.7 . . ?
C46 C45 C44 121.7(4) . . ?
C46 C45 H45 119.1 . . ?
C44 C45 H45 119.1 . . ?
N8 C46 C45 123.3(4) . . ?
N8 C46 H46 118.4 . . ?
C45 C46 H46 118.4 . . ?
N10 C47 N9 125.1(4) . . ?
N10 C47 C50 125.2(4) . . ?
N9 C47 C50 109.7(4) . . ?
C49 C48 N9 111.0(4) . . ?
C49 C48 H48 124.5 . . ?
N9 C48 H48 124.5 . . ?
C48 C49 C50 107.8(4) . . ?
C48 C49 H49 126.1 . . ?
C50 C49 H49 126.1 . . ?
C51 C50 C49 137.0(4) . . ?
C51 C50 C47 117.5(4) . . ?
C49 C50 C47 105.6(4) . . ?
C52 C51 C50 117.8(4) . . ?
C52 C51 H51 121.1 . . ?
C50 C51 H51 121.1 . . ?
C51 C52 C53 121.0(4) . . ?
C51 C52 H52 119.5 . . ?
C53 C52 H52 119.5 . . ?
N10 C53 C52 123.9(4) . . ?
N10 C53 H53 118.0 . . ?
C52 C53 H53 118.0 . . ?
N12 C54 N11 124.3(4) . . ?
N12 C54 C57 126.2(4) . . ?
N11 C54 C57 109.5(4) . . ?
C56 C55 N11 112.3(5) . . ?
C56 C55 H55 123.9 . . ?
N11 C55 H55 123.9 . . ?
C55 C56 C57 107.0(4) . . ?
C55 C56 H56 126.5 . . ?
C57 C56 H56 126.5 . . ?
C58 C57 C54 116.8(4) . . ?
C58 C57 C56 136.6(4) . . ?
C54 C57 C56 106.6(4) . . ?
C59 C58 C57 118.7(4) . . ?
C59 C58 H58 120.7 . . ?
C57 C58 H58 120.7 . . ?
C58 C59 C60 119.0(4) . . ?
C58 C59 H59 120.5 . . ?
C60 C59 H59 120.5 . . ?
N12 C60 C59 125.3(4) . . ?
N12 C60 H60 117.4 . . ?
C59 C60 H60 117.4 . . ?
C66 C61 C62 107.6(4) . . ?
C66 C61 P2 113.8(4) . . ?
C62 C61 P2 105.3(3) . . ?
C66 C61 H61 110.0 . . ?
C62 C61 H61 110.0 . . ?
P2 C61 H61 110.0 . . ?
C63 C62 C61 108.8(4) . . ?
C63 C62 H62A 109.9 . . ?
C61 C62 H62A 109.9 . . ?
C63 C62 H62B 109.9 . . ?
C61 C62 H62B 109.9 . . ?
H62A C62 H62B 108.3 . . ?
C64 C63 C62 120.0(4) . . ?
C64 C63 Ru2 72.4(2) . . ?
C62 C63 Ru2 110.4(3) . . ?
C64 C63 H63 115.5 . . ?
C62 C63 H63 115.5 . . ?
Ru2 C63 H63 115.5 . . ?
C63 C64 C65 122.6(4) . . ?
C63 C64 Ru2 70.5(2) . . ?
C65 C64 Ru2 117.3(3) . . ?
C63 C64 H64 113.3 . . ?
C65 C64 H64 113.3 . . ?
Ru2 C64 H64 113.3 . . ?
C64 C65 C66 113.7(4) . . ?
C64 C65 H65A 108.8 . . ?
C66 C65 H65A 108.8 . . ?
C64 C65 H65B 108.8 . . ?
C66 C65 H65B 108.8 . . ?
H65A C65 H65B 107.7 . . ?
C65 C66 C61 112.9(4) . . ?
C65 C66 H66A 109.0 . . ?
C61 C66 H66A 109.0 . . ?
C65 C66 H66B 109.0 . . ?
C61 C66 H66B 109.0 . . ?
H66A C66 H66B 107.8 . . ?
C68 C67 C72 109.7(4) . . ?
C68 C67 P2 117.8(3) . . ?
C72 C67 P2 114.1(3) . . ?
C68 C67 H67 104.6 . . ?
C72 C67 H67 104.6 . . ?
P2 C67 H67 104.6 . . ?
C67 C68 C69 110.0(4) . . ?
C67 C68 H68A 109.7 . . ?
C69 C68 H68A 109.7 . . ?
C67 C68 H68B 109.7 . . ?
C69 C68 H68B 109.7 . . ?
H68A C68 H68B 108.2 . . ?
C68 C69 C70 110.5(5) . . ?
C68 C69 H69A 109.6 . . ?
C70 C69 H69A 109.6 . . ?
C68 C69 H69B 109.6 . . ?
C70 C69 H69B 109.6 . . ?
H69A C69 H69B 108.1 . . ?
C71 C70 C69 112.0(4) . . ?
C71 C70 H70A 109.2 . . ?
C69 C70 H70A 109.2 . . ?
C71 C70 H70B 109.2 . . ?
C69 C70 H70B 109.2 . . ?
H70A C70 H70B 107.9 . . ?
C70 C71 C72 110.2(5) . . ?
C70 C71 H71A 109.6 . . ?
C72 C71 H71A 109.6 . . ?
C70 C71 H71B 109.6 . . ?
C72 C71 H71B 109.6 . . ?
H71A C71 H71B 108.1 . . ?
C71 C72 C67 111.4(4) . . ?
C71 C72 H72A 109.3 . . ?
C67 C72 H72A 109.3 . . ?
C71 C72 H72B 109.3 . . ?
C67 C72 H72B 109.3 . . ?
H72A C72 H72B 108.0 . . ?
C74 C73 C78 109.5(4) . . ?
C74 C73 P2 113.6(3) . . ?
C78 C73 P2 118.0(3) . . ?
C74 C73 H73 104.8 . . ?
C78 C73 H73 104.8 . . ?
P2 C73 H73 104.8 . . ?
C75 C74 C73 110.1(4) . . ?
C75 C74 H74A 109.6 . . ?
C73 C74 H74A 109.6 . . ?
C75 C74 H74B 109.6 . . ?
C73 C74 H74B 109.6 . . ?
H74A C74 H74B 108.2 . . ?
C76 C75 C74 110.1(4) . . ?
C76 C75 H75A 109.6 . . ?
C74 C75 H75A 109.6 . . ?
C76 C75 H75B 109.6 . . ?
C74 C75 H75B 109.6 . . ?
H75A C75 H75B 108.2 . . ?
C75 C76 C77 111.3(4) . . ?
C75 C76 H76A 109.4 . . ?
C77 C76 H76A 109.4 . . ?
C75 C76 H76B 109.4 . . ?
C77 C76 H76B 109.4 . . ?
H76A C76 H76B 108.0 . . ?
C78 C77 C76 112.0(5) . . ?
C78 C77 H77A 109.2 . . ?
C76 C77 H77A 109.2 . . ?
C78 C77 H77B 109.2 . . ?
C76 C77 H77B 109.2 . . ?
H77A C77 H77B 107.9 . . ?
C77 C78 C73 111.5(4) . . ?
C77 C78 H78A 109.3 . . ?
C73 C78 H78A 109.3 . . ?
C77 C78 H78B 109.3 . . ?
C73 C78 H78B 109.3 . . ?
H78A C78 H78B 108.0 . . ?
C80 C79 C84 118.4(6) . . ?
C80 C79 C85 119.3(6) . . ?
C84 C79 C85 122.3(7) . . ?
C79 C80 C81 120.1(6) . . ?
C79 C80 H80 120.0 . . ?
C81 C80 H80 120.0 . . ?
C82 C81 C80 122.5(7) . . ?
C82 C81 H81 118.7 . . ?
C80 C81 H81 118.7 . . ?
C81 C82 C83 116.3(7) . . ?
C81 C82 H82 121.8 . . ?
C83 C82 H82 121.8 . . ?
C84 C83 C82 120.7(6) . . ?
C84 C83 H83 119.6 . . ?
C82 C83 H83 119.6 . . ?
C83 C84 C79 121.8(7) . . ?
C83 C84 H84 119.1 . . ?
C79 C84 H84 119.1 . . ?
C79 C85 H85A 109.5 . . ?
C79 C85 H85B 109.5 . . ?
H85A C85 H85B 109.5 . . ?
C79 C85 H85C 109.5 . . ?
H85A C85 H85C 109.5 . . ?
H85B C85 H85C 109.5 . . ?

loop_
_geom_bond_atom_site_label_1
_geom_bond_atom_site_label_2
_geom_bond_distance
_geom_bond_site_symmetry_2
_geom_bond_publ_flag
Ru1 N2 2.154(3) . ?
Ru1 N4 2.154(3) . ?
Ru1 C24 2.210(4) . ?
Ru1 C25 2.224(4) . ?
Ru1 P1 2.2981(12) . ?
Ru1 Cl1 2.4312(12) . ?
Ru1 H1 1.54(4) . ?
P1 C28 1.843(5) . ?
P1 C34 1.851(4) . ?
P1 C22 1.853(5) . ?
B1 N5 1.509(6) . ?
B1 N1 1.515(6) . ?
B1 N3 1.527(6) . ?
B1 H1 1.43(4) . ?
N1 C1 1.366(5) . ?
N1 C2 1.374(5) . ?
N2 C1 1.334(5) . ?
N2 C7 1.346(5) . ?
N3 C8 1.366(5) . ?
N3 C9 1.394(5) . ?
N4 C8 1.339(5) . ?
N4 C14 1.350(5) . ?
N5 C16 1.394(6) . ?
N5 C15 1.395(5) . ?
N6 C15 1.341(6) . ?
N6 C21 1.343(6) . ?
C1 C4 1.428(6) . ?
C2 C3 1.360(6) . ?
C2 H2A 0.9500 . ?
C3 C4 1.419(6) . ?
C3 H3 0.9500 . ?
C4 C5 1.384(6) . ?
C5 C6 1.395(7) . ?
C5 H5 0.9500 . ?
C6 C7 1.384(6) . ?
C6 H6 0.9500 . ?
C7 H7 0.9500 . ?
C8 C11 1.417(6) . ?
C9 C10 1.352(6) . ?
C9 H9 0.9500 . ?
C10 C11 1.422(5) . ?
C10 H10 0.9500 . ?
C11 C12 1.384(6) . ?
C12 C13 1.381(5) . ?
C12 H12 0.9500 . ?
C13 C14 1.395(6) . ?
C13 H13 0.9500 . ?
C14 H14 0.9500 . ?
C15 C18 1.411(6) . ?
C16 C17 1.359(6) . ?
C16 H16 0.9500 . ?
C17 C18 1.428(7) . ?
C17 H17 0.9500 . ?
C18 C19 1.396(7) . ?
C19 C20 1.371(7) . ?
C19 H19 0.9500 . ?
C20 C21 1.397(6) . ?
C20 H20 0.9500 . ?
C21 H21 0.9500 . ?
C22 C23 1.528(6) . ?
C22 C27 1.534(6) . ?
C22 H22 1.0000 . ?
C23 C24 1.510(6) . ?
C23 H23A 0.9900 . ?
C23 H23B 0.9900 . ?
C24 C25 1.394(6) . ?
C24 H24 1.0000 . ?
C25 C26 1.515(6) . ?
C25 H25 1.0000 . ?
C26 C27 1.529(6) . ?
C26 H26A 0.9900 . ?
C26 H26B 0.9900 . ?
C27 H27A 0.9900 . ?
C27 H27B 0.9900 . ?
C28 C33 1.500(7) . ?
C28 C29 1.547(6) . ?
C28 H28 1.0000 . ?
C29 C30 1.537(7) . ?
C29 H29A 0.9900 . ?
C29 H29B 0.9900 . ?
C30 C31 1.517(8) . ?
C30 H30A 0.9900 . ?
C30 H30B 0.9900 . ?
C31 C32 1.535(7) . ?
C31 H31A 0.9900 . ?
C31 H31B 0.9900 . ?
C32 C33 1.539(7) . ?
C32 H32A 0.9900 . ?
C32 H32B 0.9900 . ?
C33 H33A 0.9900 . ?
C33 H33B 0.9900 . ?
C34 C39 1.538(6) . ?
C34 C35 1.545(6) . ?
C34 H34 1.0000 . ?
C35 C36 1.528(6) . ?
C35 H35A 0.9900 . ?
C35 H35B 0.9900 . ?
C36 C37 1.524(7) . ?
C36 H36A 0.9900 . ?
C36 H36B 0.9900 . ?
C37 C38 1.535(8) . ?
C37 H37A 0.9900 . ?
C37 H37B 0.9900 . ?
C38 C39 1.526(7) . ?
C38 H38A 0.9900 . ?
C38 H38B 0.9900 . ?
C39 H39A 0.9900 . ?
C39 H39B 0.9900 . ?
Ru2 N10 2.149(3) . ?
Ru2 N8 2.156(3) . ?
Ru2 C63 2.209(4) . ?
Ru2 C64 2.234(4) . ?
Ru2 P2 2.2975(11) . ?
Ru2 Cl2 2.4251(12) . ?
Ru2 H2 1.83(4) . ?
P2 C67 1.832(5) . ?
P2 C61 1.846(5) . ?
P2 C73 1.852(4) . ?
N7 C40 1.352(5) . ?
N7 C41 1.385(5) . ?
N7 B2 1.506(6) . ?
N8 C40 1.338(5) . ?
N8 C46 1.353(5) . ?
N9 C47 1.376(5) . ?
N9 C48 1.396(5) . ?
N9 B2 1.526(6) . ?
N10 C53 1.341(5) . ?
N10 C47 1.356(5) . ?
N11 C55 1.396(6) . ?
N11 C54 1.403(6) . ?
N11 B2 1.510(6) . ?
N12 C60 1.335(6) . ?
N12 C54 1.341(6) . ?
B2 H2 1.14(4) . ?
C40 C43 1.422(6) . ?
C41 C42 1.354(6) . ?
C41 H41 0.9500 . ?
C42 C43 1.425(6) . ?
C42 H42 0.9500 . ?
C43 C44 1.390(6) . ?
C44 C45 1.385(7) . ?
C44 H44 0.9500 . ?
C45 C46 1.384(6) . ?
C45 H45 0.9500 . ?
C46 H46 0.9500 . ?
C47 C50 1.420(6) . ?
C48 C49 1.353(6) . ?
C48 H48 0.9500 . ?
C49 C50 1.416(6) . ?
C49 H49 0.9500 . ?
C50 C51 1.386(6) . ?
C51 C52 1.374(6) . ?
C51 H51 0.9500 . ?
C52 C53 1.387(6) . ?
C52 H52 0.9500 . ?
C53 H53 0.9500 . ?
C54 C57 1.409(6) . ?
C55 C56 1.352(7) . ?
C55 H55 0.9500 . ?
C56 C57 1.415(7) . ?
C56 H56 0.9500 . ?
C57 C58 1.397(7) . ?
C58 C59 1.374(7) . ?
C58 H58 0.9500 . ?
C59 C60 1.395(6) . ?
C59 H59 0.9500 . ?
C60 H60 0.9500 . ?
C61 C66 1.529(7) . ?
C61 C62 1.533(7) . ?
C61 H61 1.0000 . ?
C62 C63 1.514(6) . ?
C62 H62A 0.9900 . ?
C62 H62B 0.9900 . ?
C63 C64 1.412(6) . ?
C63 H63 1.0000 . ?
C64 C65 1.504(6) . ?
C64 H64 1.0000 . ?
C65 C66 1.527(7) . ?
C65 H65A 0.9900 . ?
C65 H65B 0.9900 . ?
C66 H66A 0.9900 . ?
C66 H66B 0.9900 . ?
C67 C68 1.510(7) . ?
C67 C72 1.546(6) . ?
C67 H67 1.0000 . ?
C68 C69 1.539(7) . ?
C68 H68A 0.9900 . ?
C68 H68B 0.9900 . ?
C69 C70 1.542(7) . ?
C69 H69A 0.9900 . ?
C69 H69B 0.9900 . ?
C70 C71 1.501(8) . ?
C70 H70A 0.9900 . ?
C70 H70B 0.9900 . ?
C71 C72 1.517(7) . ?
C71 H71A 0.9900 . ?
C71 H71B 0.9900 . ?
C72 H72A 0.9900 . ?
C72 H72B 0.9900 . ?
C73 C74 1.534(6) . ?
C73 C78 1.544(6) . ?
C73 H73 1.0000 . ?
C74 C75 1.533(6) . ?
C74 H74A 0.9900 . ?
C74 H74B 0.9900 . ?
C75 C76 1.521(7) . ?
C75 H75A 0.9900 . ?
C75 H75B 0.9900 . ?
C76 C77 1.530(8) . ?
C76 H76A 0.9900 . ?
C76 H76B 0.9900 . ?
C77 C78 1.514(7) . ?
C77 H77A 0.9900 . ?
C77 H77B 0.9900 . ?
C78 H78A 0.9900 . ?
C78 H78B 0.9900 . ?
C79 C80 1.365(9) . ?
C79 C84 1.386(8) . ?
C79 C85 1.453(8) . ?
C80 C81 1.408(9) . ?
C80 H80 0.9500 . ?
C81 C82 1.364(9) . ?
C81 H81 0.9500 . ?
C82 C83 1.426(9) . ?
C82 H82 0.9500 . ?
C83 C84 1.365(9) . ?
C83 H83 0.9500 . ?
C84 H84 0.9500 . ?
C85 H85A 0.9800 . ?
C85 H85B 0.9800 . ?
C85 H85C 0.9800 . ?

loop_
_geom_torsion_atom_site_label_1
_geom_torsion_atom_site_label_2
_geom_torsion_atom_site_label_3
_geom_torsion_atom_site_label_4
_geom_torsion
_geom_torsion_site_symmetry_1
_geom_torsion_site_symmetry_2
_geom_torsion_site_symmetry_3
_geom_torsion_site_symmetry_4
_geom_torsion_publ_flag
N2 Ru1 P1 C28 134.4(8) . . . . ?
N4 Ru1 P1 C28 -81.6(2) . . . . ?
C24 Ru1 P1 C28 124.4(2) . . . . ?
C25 Ru1 P1 C28 88.0(2) . . . . ?
Cl1 Ru1 P1 C28 8.2(2) . . . . ?
N2 Ru1 P1 C34 -89.9(8) . . . . ?
N4 Ru1 P1 C34 54.07(18) . . . . ?
C24 Ru1 P1 C34 -99.93(19) . . . . ?
C25 Ru1 P1 C34 -136.31(19) . . . . ?
Cl1 Ru1 P1 C34 143.87(16) . . . . ?
N2 Ru1 P1 C22 20.7(8) . . . . ?
N4 Ru1 P1 C22 164.65(17) . . . . ?
C24 Ru1 P1 C22 10.65(19) . . . . ?
C25 Ru1 P1 C22 -25.73(19) . . . . ?
Cl1 Ru1 P1 C22 -105.54(16) . . . . ?
N5 B1 N1 C1 -141.2(4) . . . . ?
N3 B1 N1 C1 92.7(5) . . . . ?
N5 B1 N1 C2 42.6(6) . . . . ?
N3 B1 N1 C2 -83.5(5) . . . . ?
N4 Ru1 N2 C1 -76.3(4) . . . . ?
C24 Ru1 N2 C1 77.7(4) . . . . ?
C25 Ru1 N2 C1 114.2(4) . . . . ?
P1 Ru1 N2 C1 67.7(10) . . . . ?
Cl1 Ru1 N2 C1 -165.9(3) . . . . ?
N4 Ru1 N2 C7 109.4(4) . . . . ?
C24 Ru1 N2 C7 -96.6(4) . . . . ?
C25 Ru1 N2 C7 -60.0(4) . . . . ?
P1 Ru1 N2 C7 -106.5(8) . . . . ?
Cl1 Ru1 N2 C7 19.9(4) . . . . ?
N5 B1 N3 C8 153.5(4) . . . . ?
N1 B1 N3 C8 -80.5(5) . . . . ?
N5 B1 N3 C9 -44.1(6) . . . . ?
N1 B1 N3 C9 81.9(5) . . . . ?
N2 Ru1 N4 C8 84.0(3) . . . . ?
C24 Ru1 N4 C8 -9.2(6) . . . . ?
C25 Ru1 N4 C8 165.5(7) . . . . ?
P1 Ru1 N4 C8 -92.0(3) . . . . ?
Cl1 Ru1 N4 C8 174.5(3) . . . . ?
N2 Ru1 N4 C14 -101.3(3) . . . . ?
C24 Ru1 N4 C14 165.6(3) . . . . ?
C25 Ru1 N4 C14 -19.8(10) . . . . ?
P1 Ru1 N4 C14 82.8(3) . . . . ?
Cl1 Ru1 N4 C14 -10.7(3) . . . . ?
N1 B1 N5 C16 -147.5(4) . . . . ?
N3 B1 N5 C16 -21.4(6) . . . . ?
N1 B1 N5 C15 38.4(6) . . . . ?
N3 B1 N5 C15 164.5(4) . . . . ?
C7 N2 C1 N1 177.4(4) . . . . ?
Ru1 N2 C1 N1 2.6(6) . . . . ?
C7 N2 C1 C4 -1.9(7) . . . . ?
Ru1 N2 C1 C4 -176.8(4) . . . . ?
C2 N1 C1 N2 179.6(4) . . . . ?
B1 N1 C1 N2 2.8(8) . . . . ?
C2 N1 C1 C4 -1.0(5) . . . . ?
B1 N1 C1 C4 -177.8(4) . . . . ?
C1 N1 C2 C3 0.7(5) . . . . ?
B1 N1 C2 C3 177.6(4) . . . . ?
N1 C2 C3 C4 -0.1(6) . . . . ?
C2 C3 C4 C5 175.4(6) . . . . ?
C2 C3 C4 C1 -0.5(5) . . . . ?
N2 C1 C4 C5 3.5(7) . . . . ?
N1 C1 C4 C5 -175.9(4) . . . . ?
N2 C1 C4 C3 -179.7(5) . . . . ?
N1 C1 C4 C3 0.9(5) . . . . ?
C3 C4 C5 C6 -178.0(5) . . . . ?
C1 C4 C5 C6 -2.5(7) . . . . ?
C4 C5 C6 C7 0.3(7) . . . . ?
C1 N2 C7 C6 -0.6(7) . . . . ?
Ru1 N2 C7 C6 173.8(4) . . . . ?
C5 C6 C7 N2 1.4(8) . . . . ?
C14 N4 C8 N3 -179.8(4) . . . . ?
Ru1 N4 C8 N3 -4.5(6) . . . . ?
C14 N4 C8 C11 0.0(6) . . . . ?
Ru1 N4 C8 C11 175.3(3) . . . . ?
C9 N3 C8 N4 -177.2(4) . . . . ?
B1 N3 C8 N4 -11.5(7) . . . . ?
C9 N3 C8 C11 3.0(5) . . . . ?
B1 N3 C8 C11 168.7(4) . . . . ?
C8 N3 C9 C10 -3.2(5) . . . . ?
B1 N3 C9 C10 -167.9(4) . . . . ?
N3 C9 C10 C11 2.1(5) . . . . ?
N4 C8 C11 C12 -1.6(7) . . . . ?
N3 C8 C11 C12 178.3(4) . . . . ?
N4 C8 C11 C10 178.4(4) . . . . ?
N3 C8 C11 C10 -1.7(5) . . . . ?
C9 C10 C11 C12 179.8(5) . . . . ?
C9 C10 C11 C8 -0.3(5) . . . . ?
C8 C11 C12 C13 1.8(6) . . . . ?
C10 C11 C12 C13 -178.2(5) . . . . ?
C11 C12 C13 C14 -0.7(7) . . . . ?
C8 N4 C14 C13 1.2(6) . . . . ?
Ru1 N4 C14 C13 -173.8(3) . . . . ?
C12 C13 C14 N4 -0.9(7) . . . . ?
C21 N6 C15 N5 179.6(4) . . . . ?
C21 N6 C15 C18 2.2(6) . . . . ?
C16 N5 C15 N6 -175.3(4) . . . . ?
B1 N5 C15 N6 -0.2(7) . . . . ?
C16 N5 C15 C18 2.6(5) . . . . ?
B1 N5 C15 C18 177.6(4) . . . . ?
C15 N5 C16 C17 -2.3(5) . . . . ?
B1 N5 C16 C17 -177.5(4) . . . . ?
N5 C16 C17 C18 1.2(6) . . . . ?
N6 C15 C18 C19 -2.5(7) . . . . ?
N5 C15 C18 C19 179.7(4) . . . . ?
N6 C15 C18 C17 175.9(4) . . . . ?
N5 C15 C18 C17 -1.9(5) . . . . ?
C16 C17 C18 C19 178.4(5) . . . . ?
C16 C17 C18 C15 0.5(5) . . . . ?
C15 C18 C19 C20 1.7(6) . . . . ?
C17 C18 C19 C20 -176.1(5) . . . . ?
C18 C19 C20 C21 -0.9(6) . . . . ?
C15 N6 C21 C20 -1.2(6) . . . . ?
C19 C20 C21 N6 0.6(7) . . . . ?
C28 P1 C22 C23 -167.2(3) . . . . ?
C34 P1 C22 C23 77.8(3) . . . . ?
Ru1 P1 C22 C23 -39.7(3) . . . . ?
C28 P1 C22 C27 -49.0(4) . . . . ?
C34 P1 C22 C27 -164.1(3) . . . . ?
Ru1 P1 C22 C27 78.5(3) . . . . ?
C27 C22 C23 C24 -61.8(5) . . . . ?
P1 C22 C23 C24 60.3(4) . . . . ?
C22 C23 C24 C25 29.0(5) . . . . ?
C22 C23 C24 Ru1 -51.8(4) . . . . ?
N2 Ru1 C24 C25 84.8(3) . . . . ?
N4 Ru1 C24 C25 178.3(3) . . . . ?
P1 Ru1 C24 C25 -96.4(3) . . . . ?
Cl1 Ru1 C24 C25 -5.8(3) . . . . ?
N2 Ru1 C24 C23 -159.3(3) . . . . ?
N4 Ru1 C24 C23 -65.7(5) . . . . ?
C25 Ru1 C24 C23 116.0(4) . . . . ?
P1 Ru1 C24 C23 19.6(3) . . . . ?
Cl1 Ru1 C24 C23 110.2(3) . . . . ?
C23 C24 C25 C26 7.7(6) . . . . ?
Ru1 C24 C25 C26 111.8(4) . . . . ?
C23 C24 C25 Ru1 -104.0(4) . . . . ?
N2 Ru1 C25 C24 -94.1(3) . . . . ?
N4 Ru1 C25 C24 -176.1(7) . . . . ?
P1 Ru1 C25 C24 80.9(3) . . . . ?
Cl1 Ru1 C25 C24 174.8(3) . . . . ?
N2 Ru1 C25 C26 147.6(3) . . . . ?
N4 Ru1 C25 C26 65.6(10) . . . . ?
C24 Ru1 C25 C26 -118.3(5) . . . . ?
P1 Ru1 C25 C26 -37.4(3) . . . . ?
Cl1 Ru1 C25 C26 56.5(3) . . . . ?
C24 C25 C26 C27 -10.0(6) . . . . ?
Ru1 C25 C26 C27 74.9(5) . . . . ?
C25 C26 C27 C22 -24.9(6) . . . . ?
C23 C22 C27 C26 61.1(5) . . . . ?
P1 C22 C27 C26 -55.5(5) . . . . ?
C34 P1 C28 C33 -76.7(4) . . . . ?
C22 P1 C28 C33 173.0(4) . . . . ?
Ru1 P1 C28 C33 60.0(4) . . . . ?
C34 P1 C28 C29 54.4(4) . . . . ?
C22 P1 C28 C29 -55.9(4) . . . . ?
Ru1 P1 C28 C29 -168.9(3) . . . . ?
C33 C28 C29 C30 -58.3(6) . . . . ?
P1 C28 C29 C30 167.2(4) . . . . ?
C28 C29 C30 C31 57.2(6) . . . . ?
C29 C30 C31 C32 -56.5(6) . . . . ?
C30 C31 C32 C33 56.2(6) . . . . ?
C29 C28 C33 C32 58.3(5) . . . . ?
P1 C28 C33 C32 -169.1(3) . . . . ?
C31 C32 C33 C28 -57.4(6) . . . . ?
C28 P1 C34 C39 -75.3(4) . . . . ?
C22 P1 C34 C39 34.4(4) . . . . ?
Ru1 P1 C34 C39 143.6(3) . . . . ?
C28 P1 C34 C35 54.5(4) . . . . ?
C22 P1 C34 C35 164.3(3) . . . . ?
Ru1 P1 C34 C35 -86.6(3) . . . . ?
C39 C34 C35 C36 -60.4(5) . . . . ?
P1 C34 C35 C36 165.5(3) . . . . ?
C34 C35 C36 C37 60.1(5) . . . . ?
C35 C36 C37 C38 -56.8(6) . . . . ?
C36 C37 C38 C39 54.5(6) . . . . ?
C37 C38 C39 C34 -55.0(6) . . . . ?
C35 C34 C39 C38 57.8(6) . . . . ?
P1 C34 C39 C38 -170.6(4) . . . . ?
N10 Ru2 P2 C67 -81.9(2) . . . . ?
N8 Ru2 P2 C67 133.8(7) . . . . ?
C63 Ru2 P2 C67 123.9(2) . . . . ?
C64 Ru2 P2 C67 87.0(2) . . . . ?
Cl2 Ru2 P2 C67 7.3(2) . . . . ?
N10 Ru2 P2 C61 164.27(19) . . . . ?
N8 Ru2 P2 C61 20.1(7) . . . . ?
C63 Ru2 P2 C61 10.1(2) . . . . ?
C64 Ru2 P2 C61 -26.75(19) . . . . ?
Cl2 Ru2 P2 C61 -106.46(17) . . . . ?
N10 Ru2 P2 C73 53.33(19) . . . . ?
N8 Ru2 P2 C73 -90.9(7) . . . . ?
C63 Ru2 P2 C73 -100.9(2) . . . . ?
C64 Ru2 P2 C73 -137.7(2) . . . . ?
Cl2 Ru2 P2 C73 142.59(17) . . . . ?
N10 Ru2 N8 C40 -76.1(3) . . . . ?
C63 Ru2 N8 C40 78.1(4) . . . . ?
C64 Ru2 N8 C40 115.1(3) . . . . ?
P2 Ru2 N8 C40 68.2(8) . . . . ?
Cl2 Ru2 N8 C40 -165.2(3) . . . . ?
N10 Ru2 N8 C46 110.1(4) . . . . ?
C63 Ru2 N8 C46 -95.8(4) . . . . ?
C64 Ru2 N8 C46 -58.8(4) . . . . ?
P2 Ru2 N8 C46 -105.7(7) . . . . ?
Cl2 Ru2 N8 C46 21.0(4) . . . . ?
N8 Ru2 N10 C53 -103.3(4) . . . . ?
C63 Ru2 N10 C53 163.5(4) . . . . ?
C64 Ru2 N10 C53 -17.9(10) . . . . ?
P2 Ru2 N10 C53 81.4(4) . . . . ?
Cl2 Ru2 N10 C53 -12.5(4) . . . . ?
N8 Ru2 N10 C47 83.4(3) . . . . ?
C63 Ru2 N10 C47 -9.8(6) . . . . ?
C64 Ru2 N10 C47 168.7(7) . . . . ?
P2 Ru2 N10 C47 -92.0(3) . . . . ?
Cl2 Ru2 N10 C47 174.1(3) . . . . ?
C40 N7 B2 N11 -138.2(4) . . . . ?
C41 N7 B2 N11 42.0(6) . . . . ?
C40 N7 B2 N9 95.0(5) . . . . ?
C41 N7 B2 N9 -84.8(5) . . . . ?
C55 N11 B2 N7 -152.5(4) . . . . ?
C54 N11 B2 N7 42.4(6) . . . . ?
C55 N11 B2 N9 -25.2(6) . . . . ?
C54 N11 B2 N9 169.7(4) . . . . ?
C47 N9 B2 N7 -80.7(5) . . . . ?
C48 N9 B2 N7 82.2(5) . . . . ?
C47 N9 B2 N11 151.9(4) . . . . ?
C48 N9 B2 N11 -45.2(6) . . . . ?
C46 N8 C40 N7 177.8(4) . . . . ?
Ru2 N8 C40 N7 3.3(6) . . . . ?
C46 N8 C40 C43 -1.3(7) . . . . ?
Ru2 N8 C40 C43 -175.8(3) . . . . ?
C41 N7 C40 N8 -179.6(4) . . . . ?
B2 N7 C40 N8 0.5(8) . . . . ?
C41 N7 C40 C43 -0.3(5) . . . . ?
B2 N7 C40 C43 179.8(4) . . . . ?
C40 N7 C41 C42 -0.5(6) . . . . ?
B2 N7 C41 C42 179.3(4) . . . . ?
N7 C41 C42 C43 1.1(6) . . . . ?
N8 C40 C43 C44 2.5(7) . . . . ?
N7 C40 C43 C44 -176.8(4) . . . . ?
N8 C40 C43 C42 -179.7(4) . . . . ?
N7 C40 C43 C42 1.0(5) . . . . ?
C41 C42 C43 C44 175.9(5) . . . . ?
C41 C42 C43 C40 -1.3(5) . . . . ?
C40 C43 C44 C45 -2.1(7) . . . . ?
C42 C43 C44 C45 -179.0(5) . . . . ?
C43 C44 C45 C46 0.9(7) . . . . ?
C40 N8 C46 C45 -0.1(7) . . . . ?
Ru2 N8 C46 C45 174.0(4) . . . . ?
C44 C45 C46 N8 0.2(8) . . . . ?
C53 N10 C47 N9 -178.7(4) . . . . ?
Ru2 N10 C47 N9 -4.6(6) . . . . ?
C53 N10 C47 C50 -0.2(7) . . . . ?
Ru2 N10 C47 C50 173.8(3) . . . . ?
C48 N9 C47 N10 -177.9(4) . . . . ?
B2 N9 C47 N10 -11.5(7) . . . . ?
C48 N9 C47 C50 3.5(5) . . . . ?
B2 N9 C47 C50 169.8(4) . . . . ?
C47 N9 C48 C49 -3.0(5) . . . . ?
B2 N9 C48 C49 -168.2(4) . . . . ?
N9 C48 C49 C50 1.4(6) . . . . ?
C48 C49 C50 C51 -179.8(5) . . . . ?
C48 C49 C50 C47 0.8(6) . . . . ?
N10 C47 C50 C51 -0.9(7) . . . . ?
N9 C47 C50 C51 177.7(4) . . . . ?
N10 C47 C50 C49 178.6(5) . . . . ?
N9 C47 C50 C49 -2.7(5) . . . . ?
C49 C50 C51 C52 -178.4(6) . . . . ?
C47 C50 C51 C52 1.0(7) . . . . ?
C50 C51 C52 C53 0.0(7) . . . . ?
C47 N10 C53 C52 1.4(6) . . . . ?
Ru2 N10 C53 C52 -172.3(3) . . . . ?
C51 C52 C53 N10 -1.3(7) . . . . ?
C60 N12 C54 N11 179.5(4) . . . . ?
C60 N12 C54 C57 1.8(6) . . . . ?
C55 N11 C54 N12 -176.0(4) . . . . ?
B2 N11 C54 N12 -8.3(7) . . . . ?
C55 N11 C54 C57 2.1(5) . . . . ?
B2 N11 C54 C57 169.7(4) . . . . ?
C54 N11 C55 C56 -1.5(5) . . . . ?
B2 N11 C55 C56 -169.3(4) . . . . ?
N11 C55 C56 C57 0.4(5) . . . . ?
N12 C54 C57 C58 -1.6(6) . . . . ?
N11 C54 C57 C58 -179.6(4) . . . . ?
N12 C54 C57 C56 176.1(4) . . . . ?
N11 C54 C57 C56 -1.9(5) . . . . ?
C55 C56 C57 C58 177.9(5) . . . . ?
C55 C56 C57 C54 0.9(5) . . . . ?
C54 C57 C58 C59 0.3(6) . . . . ?
C56 C57 C58 C59 -176.5(5) . . . . ?
C57 C58 C59 C60 0.5(6) . . . . ?
C54 N12 C60 C59 -0.8(6) . . . . ?
C58 C59 C60 N12 -0.3(7) . . . . ?
C67 P2 C61 C66 -49.3(4) . . . . ?
C73 P2 C61 C66 -163.4(3) . . . . ?
Ru2 P2 C61 C66 78.5(3) . . . . ?
C67 P2 C61 C62 -166.9(3) . . . . ?
C73 P2 C61 C62 79.0(3) . . . . ?
Ru2 P2 C61 C62 -39.1(3) . . . . ?
C66 C61 C62 C63 -61.6(5) . . . . ?
P2 C61 C62 C63 60.2(4) . . . . ?
C61 C62 C63 C64 28.8(5) . . . . ?
C61 C62 C63 Ru2 -52.2(4) . . . . ?
N10 Ru2 C63 C64 179.5(3) . . . . ?
N8 Ru2 C63 C64 85.4(3) . . . . ?
P2 Ru2 C63 C64 -96.0(3) . . . . ?
Cl2 Ru2 C63 C64 -4.9(3) . . . . ?
N10 Ru2 C63 C62 -64.2(5) . . . . ?
N8 Ru2 C63 C62 -158.4(3) . . . . ?
C64 Ru2 C63 C62 116.2(4) . . . . ?
P2 Ru2 C63 C62 20.3(3) . . . . ?
Cl2 Ru2 C63 C62 111.4(3) . . . . ?
C62 C63 C64 C65 6.7(6) . . . . ?
Ru2 C63 C64 C65 110.5(4) . . . . ?
C62 C63 C64 Ru2 -103.9(4) . . . . ?
N8 Ru2 C64 C63 -93.0(3) . . . . ?
P2 Ru2 C64 C63 81.2(3) . . . . ?
Cl2 Ru2 C64 C63 175.6(3) . . . . ?
N10 Ru2 C64 C65 63.6(9) . . . . ?
N8 Ru2 C64 C65 149.6(3) . . . . ?
C63 Ru2 C64 C65 -117.4(5) . . . . ?
P2 Ru2 C64 C65 -36.2(3) . . . . ?
Cl2 Ru2 C64 C65 58.1(3) . . . . ?
C63 C64 C65 C66 -7.7(6) . . . . ?
Ru2 C64 C65 C66 75.7(5) . . . . ?
C64 C65 C66 C61 -27.3(6) . . . . ?
C62 C61 C66 C65 62.5(5) . . . . ?
P2 C61 C66 C65 -53.7(5) . . . . ?
C61 P2 C67 C68 172.1(4) . . . . ?
C73 P2 C67 C68 -78.0(4) . . . . ?
Ru2 P2 C67 C68 58.7(4) . . . . ?
C61 P2 C67 C72 -57.1(4) . . . . ?
C73 P2 C67 C72 52.8(4) . . . . ?
Ru2 P2 C67 C72 -170.5(3) . . . . ?
C72 C67 C68 C69 58.3(5) . . . . ?
P2 C67 C68 C69 -168.9(4) . . . . ?
C67 C68 C69 C70 -57.0(6) . . . . ?
C68 C69 C70 C71 55.8(7) . . . . ?
C69 C70 C71 C72 -55.3(6) . . . . ?
C70 C71 C72 C67 56.8(6) . . . . ?
C68 C67 C72 C71 -58.8(6) . . . . ?
P2 C67 C72 C71 166.5(4) . . . . ?
C67 P2 C73 C74 54.3(4) . . . . ?
C61 P2 C73 C74 163.5(3) . . . . ?
Ru2 P2 C73 C74 -86.7(3) . . . . ?
C67 P2 C73 C78 -75.8(4) . . . . ?
C61 P2 C73 C78 33.4(4) . . . . ?
Ru2 P2 C73 C78 143.2(3) . . . . ?
C78 C73 C74 C75 -59.0(5) . . . . ?
P2 C73 C74 C75 166.8(3) . . . . ?
C73 C74 C75 C76 59.8(5) . . . . ?
C74 C75 C76 C77 -56.7(6) . . . . ?
C75 C76 C77 C78 54.2(6) . . . . ?
C76 C77 C78 C73 -53.9(6) . . . . ?
C74 C73 C78 C77 56.2(5) . . . . ?
P2 C73 C78 C77 -171.8(4) . . . . ?
C84 C79 C80 C81 -0.5(8) . . . . ?
C85 C79 C80 C81 178.2(5) . . . . ?
C79 C80 C81 C82 -1.0(9) . . . . ?
C80 C81 C82 C83 1.0(9) . . . . ?
C81 C82 C83 C84 0.4(8) . . . . ?
C82 C83 C84 C79 -1.9(9) . . . . ?
C80 C79 C84 C83 1.9(8) . . . . ?
C85 C79 C84 C83 -176.7(5) . . . . ?
